data_1513195
loop_
_publ_author_name
'Sumitava Khan'
'Subhasis Roy'
'Kishalay Bhar'
'Rajarshi Ghosh'
'Chia-Her Lin'
'Joan Ribas'
'Barindra Kumar Ghosh'

_publ_section_title
;
 Syntheses, structures and magnetic properties of two neutral coordination
 polymers of cobalt(II) containing a tailored aromatic diamine and
 pseudohalides as bridging units: Control of dimensionality by varying
 pseudohalide
;
_journal_name_full
;
Inorganica Chimica Acta
;
_journal_page_first 40
_journal_page_last 45
_journal_paper_doi 10.1016/j.ica.2012.12.009
_journal_volume 398
_journal_year 2013
_chemical_formula_moiety 'C12 H12 Co N8'
_chemical_formula_sum 'C12 H12 Co N8'
_chemical_formula_weight 327.21
_space_group_IT_number 14
_symmetry_cell_setting monoclinic
_symmetry_space_group_name_Hall '-P 2ybc'
_symmetry_space_group_name_H-M 'P 1 21/c 1'
_atom_sites_solution_hydrogens geom
_atom_sites_solution_primary direct
_atom_sites_solution_secondary difmap
_cell_angle_alpha 90.00
_cell_angle_beta 111.4890(10)
_cell_angle_gamma 90.00
_cell_formula_units_Z 2
_cell_length_a 12.0040(2)
_cell_length_b 5.44380(10)
_cell_length_c 10.4886(2)
_cell_measurement_reflns_used 3005
_cell_measurement_temperature 295(2)
_cell_measurement_theta_max 28.1245
_cell_measurement_theta_min 3.6482
_cell_volume 637.76(2)
_computing_cell_refinement 'SAINT V7.68A (Bruker AXS, 2009)'
_computing_data_collection 'APEX2 (Bruker AXS, 2010)'
_computing_data_reduction 'SAINT V7.68A (Bruker AXS, 2009)'
_computing_molecular_graphics 'SHELXTL (Sheldrick, 2008)'
_computing_publication_material SHELXTL
_computing_structure_refinement 'SHELXL-97 (Sheldrick, 2008)'
_computing_structure_solution 'SHELXS-97 (Sheldrick, 2008)'
_diffrn_ambient_temperature 295(2)
_diffrn_detector_area_resol_mean 8.3333
_diffrn_measured_fraction_theta_full 0.992
_diffrn_measured_fraction_theta_max 0.992
_diffrn_measurement_device_type 'Bruker APEX-II CCD'
_diffrn_measurement_method '\f and \w scans'
_diffrn_radiation_monochromator graphite
_diffrn_radiation_source 'fine-focus sealed tube'
_diffrn_radiation_type MoK\a
_diffrn_radiation_wavelength 0.71073
_diffrn_reflns_av_R_equivalents 0.0324
_diffrn_reflns_av_sigmaI/netI 0.0321
_diffrn_reflns_limit_h_max 15
_diffrn_reflns_limit_h_min -14
_diffrn_reflns_limit_k_max 7
_diffrn_reflns_limit_k_min -7
_diffrn_reflns_limit_l_max 9
_diffrn_reflns_limit_l_min -13
_diffrn_reflns_number 5899
_diffrn_reflns_theta_full 28.27
_diffrn_reflns_theta_max 28.27
_diffrn_reflns_theta_min 1.82
_exptl_absorpt_coefficient_mu 1.352
_exptl_absorpt_correction_T_max 0.8766
_exptl_absorpt_correction_T_min 0.7737
_exptl_absorpt_correction_type multi-scan
_exptl_absorpt_process_details 'SADABS V2008/1 (Bruker AXS)'
_exptl_crystal_colour light-brown
_exptl_crystal_density_diffrn 1.704
_exptl_crystal_density_method 'not measured'
_exptl_crystal_description tabular
_exptl_crystal_F_000 334
_exptl_crystal_size_max 0.20
_exptl_crystal_size_mid 0.10
_exptl_crystal_size_min 0.10
_refine_diff_density_max 0.437
_refine_diff_density_min -0.273
_refine_diff_density_rms 0.068
_refine_ls_extinction_method none
_refine_ls_goodness_of_fit_ref 1.044
_refine_ls_hydrogen_treatment constr
_refine_ls_matrix_type full
_refine_ls_number_parameters 97
_refine_ls_number_reflns 1562
_refine_ls_number_restraints 0
_refine_ls_restrained_S_all 1.044
_refine_ls_R_factor_all 0.0465
_refine_ls_R_factor_gt 0.0317
_refine_ls_shift/su_max 0.000
_refine_ls_shift/su_mean 0.000
_refine_ls_structure_factor_coef Fsqd
_refine_ls_weighting_details 'calc w=1/[\s^2^(Fo^2^)+(0.0404P)^2^+0.2580P] where P=(Fo^2^+2Fc^2^)/3'
_refine_ls_weighting_scheme calc
_refine_ls_wR_factor_gt 0.0752
_refine_ls_wR_factor_ref 0.0813
_reflns_number_gt 1225
_reflns_number_total 1562
_reflns_threshold_expression >2sigma(I)
_cod_data_source_file ICA-2013-398-40-45-2.cif
_cod_data_source_block co10
_cod_original_sg_symbol_H-M 'P 21/c'
_cod_database_code 1513195

loop_
_symmetry_equiv_pos_as_xyz
'x, y, z'
'-x, y+1/2, -z+1/2'
'-x, -y, -z'
'x, -y-1/2, z-1/2'

loop_
_atom_site_label
_atom_site_type_symbol
_atom_site_fract_x
_atom_site_fract_y
_atom_site_fract_z
_atom_site_U_iso_or_equiv
_atom_site_adp_type
_atom_site_occupancy
_atom_site_symmetry_multiplicity
_atom_site_calc_flag
_atom_site_refinement_flags
Co1 Co 0.0000 0.0000 0.5000 0.02051(13) Uani 1 2 d S
N1 N 0.15846(15) 0.2350(3) 0.57148(18) 0.0285(4) Uani 1 1 d .
H1A H 0.1865 0.2460 0.5030 0.034 Uiso 1 1 calc R
H1B H 0.1341 0.3864 0.5840 0.034 Uiso 1 1 calc R
N2 N -0.05944(18) 0.2215(4) 0.32114(18) 0.0339(5) Uani 1 1 d .
N3 N -0.07403(15) 0.2365(3) 0.20538(18) 0.0231(4) Uani 1 1 d .
N4 N 0.09308(18) -0.2419(4) 0.41287(18) 0.0328(5) Uani 1 1 d .
C1 C 0.25826(18) 0.1709(4) 0.6944(2) 0.0270(5) Uani 1 1 d .
C2 C 0.2896(2) 0.3152(5) 0.8096(2) 0.0363(6) Uani 1 1 d .
H2B H 0.2472 0.4587 0.8082 0.044 Uiso 1 1 calc R
C3 C 0.3840(2) 0.2487(5) 0.9281(2) 0.0363(6) Uani 1 1 d .
H3A H 0.4038 0.3499 1.0047 0.044 Uiso 1 1 calc R
C4 C 0.44976(18) 0.0359(4) 0.9356(2) 0.0268(5) Uani 1 1 d .
C5 C 0.4177(2) -0.1067(5) 0.8176(2) 0.0346(6) Uani 1 1 d .
H5A H 0.4610 -0.2487 0.8181 0.042 Uiso 1 1 calc R
C6 C 0.3227(2) -0.0425(4) 0.6989(2) 0.0340(6) Uani 1 1 d .
H6A H 0.3023 -0.1431 0.6220 0.041 Uiso 1 1 calc R

loop_
_atom_site_aniso_label
_atom_site_aniso_U_11
_atom_site_aniso_U_22
_atom_site_aniso_U_33
_atom_site_aniso_U_23
_atom_site_aniso_U_13
_atom_site_aniso_U_12
Co1 0.0248(2) 0.0240(2) 0.01078(18) 0.00064(16) 0.00427(14) 0.00116(17)
N1 0.0260(9) 0.0300(10) 0.0238(9) 0.0063(8) 0.0026(7) 0.0007(8)
N2 0.0408(11) 0.0389(11) 0.0185(9) 0.0083(8) 0.0066(8) -0.0003(9)
N3 0.0237(9) 0.0222(9) 0.0210(9) 0.0031(7) 0.0054(7) 0.0005(7)
N4 0.0421(11) 0.0356(11) 0.0202(9) -0.0027(8) 0.0106(8) 0.0041(9)
C1 0.0216(10) 0.0315(11) 0.0231(11) 0.0038(9) 0.0024(8) -0.0038(9)
C2 0.0306(12) 0.0377(13) 0.0333(13) -0.0007(10) 0.0031(10) 0.0117(10)
C3 0.0324(12) 0.0438(14) 0.0261(12) -0.0058(10) 0.0030(9) 0.0095(11)
C4 0.0221(10) 0.0332(13) 0.0225(11) 0.0027(9) 0.0052(9) 0.0006(8)
C5 0.0332(13) 0.0320(12) 0.0297(12) -0.0008(10) 0.0010(10) 0.0085(10)
C6 0.0339(12) 0.0329(14) 0.0253(11) -0.0029(9) -0.0008(9) 0.0007(9)

loop_
_atom_type_symbol
_atom_type_description
_atom_type_scat_dispersion_real
_atom_type_scat_dispersion_imag
_atom_type_scat_source
C C 0.0033 0.0016 'International Tables Vol C Tables 4.2.6.8 and 6.1.1.4'
H H 0.0000 0.0000 'International Tables Vol C Tables 4.2.6.8 and 6.1.1.4'
N N 0.0061 0.0033 'International Tables Vol C Tables 4.2.6.8 and 6.1.1.4'
Co Co 0.3494 0.9721 'International Tables Vol C Tables 4.2.6.8 and 6.1.1.4'

loop_
_geom_angle_atom_site_label_1
_geom_angle_atom_site_label_2
_geom_angle_atom_site_label_3
_geom_angle
_geom_angle_site_symmetry_1
_geom_angle_site_symmetry_3
N2 Co1 N2 180.0 . 3_556
N2 Co1 N4 91.79(8) . .
N2 Co1 N4 88.21(8) 3_556 .
N2 Co1 N4 88.21(8) . 3_556
N2 Co1 N4 91.79(8) 3_556 3_556
N4 Co1 N4 180.0 . 3_556
N2 Co1 N1 93.49(7) . 3_556
N2 Co1 N1 86.51(7) 3_556 3_556
N4 Co1 N1 91.06(8) . 3_556
N4 Co1 N1 88.94(8) 3_556 3_556
N2 Co1 N1 86.51(7) . .
N2 Co1 N1 93.49(7) 3_556 .
N4 Co1 N1 88.94(8) . .
N4 Co1 N1 91.06(8) 3_556 .
N1 Co1 N1 180.0 3_556 .
C1 N1 Co1 119.87(14) . .
N3 N2 Co1 146.63(18) . .
N2 N3 N4 177.1(2) . 2
N3 N4 Co1 125.44(16) 2_545 .
C2 C1 C6 118.7(2) . .
C2 C1 N1 121.1(2) . .
C6 C1 N1 120.2(2) . .
C1 C2 C3 120.6(2) . .
C4 C3 C2 121.9(2) . .
C3 C4 C5 116.70(19) . .
C3 C4 C4 121.5(2) . 3_657
C5 C4 C4 121.8(2) . 3_657
C4 C5 C6 121.7(2) . .
C1 C6 C5 120.3(2) . .
H1A N1 H1B 107.00 . .
Co1 N1 H1B 107.00 . .
C1 N1 H1A 107.00 . .
Co1 N1 H1A 107.00 . .
C1 N1 H1B 107.00 . .
C1 C2 H2B 120.00 . .
C3 C2 H2B 120.00 . .
C2 C3 H3A 119.00 . .
C4 C3 H3A 119.00 . .
C4 C5 H5A 119.00 . .
C6 C5 H5A 119.00 . .
C1 C6 H6A 120.00 . .
C5 C6 H6A 120.00 . .

loop_
_geom_bond_atom_site_label_1
_geom_bond_atom_site_label_2
_geom_bond_distance
_geom_bond_site_symmetry_2
Co1 N2 2.1218(18) .
Co1 N2 2.1218(18) 3_556
Co1 N4 2.1367(19) .
Co1 N4 2.1367(19) 3_556
Co1 N1 2.1843(17) 3_556
Co1 N1 2.1843(17) .
N1 C1 1.445(2) .
N2 N3 1.164(2) .
N3 N4 1.182(2) 2
N4 N3 1.182(2) 2_545
C1 C2 1.373(3) .
C1 C6 1.386(3) .
C2 C3 1.389(3) .
C3 C4 1.388(3) .
C4 C5 1.391(3) .
C4 C4 1.496(4) 3_657
C5 C6 1.391(3) .
N1 H1A 0.9000 .
N1 H1B 0.9000 .
C2 H2B 0.9300 .
C3 H3A 0.9300 .
C5 H5A 0.9300 .
C6 H6 0.9300 .
